data_4113392
loop_
_publ_author_name
'Masahito Ochiai'
'Takashi Suefuji'
'Kazunori Miyamoto'
'Norihiro Tada'
'Satoru Goto'
'Motoo Shiro'
'Shigeru Sakamoto'
'Kentaro Yamaguchi'

_publ_section_title
;
 Secondary Hypervalent I(III)...O Interactions: Synthesis and Structure of
 Hypervalent Complexes of Diphenyl-\l3-iodanes with 18-Crown-6
;
_journal_name_full 'Journal of the American Chemical Society'
_journal_page_first 769
_journal_page_last 773
_journal_paper_doi 10.1021/ja0211205
_journal_volume 125
_journal_year 2003
_chemical_formula_moiety '2(C10 H10 I +1), C12 H24 O6, 2(B F4 -1)'
_chemical_formula_sum 'C36 H44 B2 F8 I2 O6'
_chemical_formula_weight 1000.16
_space_group_IT_number 14
_symmetry_cell_setting monoclinic
_symmetry_Int_Tables_number 14
_symmetry_space_group_name_Hall '-P 2ybc'
_symmetry_space_group_name_H-M 'P 1 21/c 1'
_audit_creation_date 'Tue Aug 27 16:04:13 2002'
_audit_creation_method 'by teXsan'
_cell_angle_alpha 90
_cell_angle_beta 117.567(2)
_cell_angle_gamma 90
_cell_formula_units_Z 2
_cell_length_a 9.5023(4)
_cell_length_b 24.527(1)
_cell_length_c 9.5248(5)
_cell_measurement_reflns_used 3424
_cell_measurement_temperature 123.2
_cell_measurement_theta_max 17.2
_cell_measurement_theta_min 2.9
_cell_volume 1967.86(16)
_computing_cell_refinement 'PROCESS-AUTO (Rigaku, 1998)'
_computing_data_collection 'PROCESS-AUTO (Rigaku, 1998)'
_computing_data_reduction 'teXsan (MSC & Rigaku, 1999)'
_computing_molecular_graphics 'ORTEP (Johnson, 1976)'
_computing_publication_material 'teXsan (MSC & Rigaku, 1999)'
_computing_structure_refinement 'teXsan (MSC & Rigaku, 1999)'
_computing_structure_solution 'SIR97 (Altomare, 1999)'
_diffrn_detector_area_resol_mean 10.00
_diffrn_measured_fraction_theta_full 0.9790
_diffrn_measured_fraction_theta_max 0.9790
_diffrn_measurement_device_type 'Rigaku RAXIS-RAPID Imaging Plate'
_diffrn_measurement_method \w
_diffrn_radiation_type 'Mo K\a'
_diffrn_radiation_wavelength 0.7107
_diffrn_reflns_av_R_equivalents 0.020
_diffrn_reflns_limit_h_max 11
_diffrn_reflns_limit_h_min -13
_diffrn_reflns_limit_k_max 34
_diffrn_reflns_limit_k_min -34
_diffrn_reflns_limit_l_max 13
_diffrn_reflns_limit_l_min -13
_diffrn_reflns_number 17524
_diffrn_reflns_theta_full 29.98
_diffrn_reflns_theta_max 29.98
_exptl_absorpt_coefficient_mu 1.680
_exptl_absorpt_correction_T_max 0.777
_exptl_absorpt_correction_T_min 0.621
_exptl_absorpt_correction_type multi-scan
_exptl_absorpt_process_details 'ABSCOR (Higashi, 1995)'
_exptl_crystal_colour colorless
_exptl_crystal_density_diffrn 1.688
_exptl_crystal_description block
_exptl_crystal_F_000 992.00
_exptl_crystal_size_max 0.250
_exptl_crystal_size_mid 0.200
_exptl_crystal_size_min 0.150
_refine_diff_density_max 0.61
_refine_diff_density_min -0.36
_refine_ls_extinction_method none
_refine_ls_goodness_of_fit_ref 1.054
_refine_ls_hydrogen_treatment noref
_refine_ls_number_parameters 244
_refine_ls_number_reflns 5602
_refine_ls_R_factor_gt 0.0273
_refine_ls_shift/su_max 0.0013
_refine_ls_structure_factor_coef Fsqd
_refine_ls_weighting_details 'w = 1/[\s^2^(Fo^2^) + (0.05000(Max(Fo^2^,0) + 2Fc^2^)/3)^2^]'
_refine_ls_weighting_scheme calc
_refine_ls_wR_factor_ref 0.0771
_reflns_number_gt 4787
_reflns_number_total 5603
_reflns_threshold_expression F^2^>2.0\s(F^2^)
_cod_data_source_file ja0211205_s3.cif
_cod_data_source_block RGK616raplt_Tokushima_Univ
_cod_original_cell_volume 1967.8(2)
_cod_original_formula_sum 'C36 H44 B2 F8 I2 O6 '
_cod_database_code 4113392

loop_
_symmetry_equiv_pos_as_xyz
x,y,z
-x,1/2+y,1/2-z
-x,-y,-z
x,1/2-y,1/2+z

loop_
_atom_site_label
_atom_site_type_symbol
_atom_site_fract_x
_atom_site_fract_y
_atom_site_fract_z
_atom_site_U_iso_or_equiv
_atom_site_adp_type
_atom_site_occupancy
_atom_site_calc_flag
I1 I 0.34972(1) 0.416534(5) 0.48246(1) 0.01720(4) Uani 1.00 d
F1 F 0.7325(2) 0.38091(7) 0.9575(3) 0.0522(5) Uani 1.00 d
F2 F 0.9931(2) 0.39475(8) 1.1200(3) 0.0607(5) Uani 1.00 d
F3 F 0.9035(3) 0.3207(1) 0.9580(4) 0.098(1) Uani 1.00 d
F4 F 0.8643(3) 0.3274(1) 1.1660(2) 0.0919(8) Uani 1.00 d
O1 O 0.4832(2) 0.44115(6) 0.2542(2) 0.0225(4) Uani 1.00 d
O2 O 0.7949(2) 0.48415(6) 0.4655(2) 0.0211(4) Uani 1.00 d
O3 O 0.7377(2) 0.48197(6) 0.7335(2) 0.0200(3) Uani 1.00 d
C1 C 0.6234(3) 0.42099(9) 0.2541(3) 0.0267(6) Uani 1.00 d
C2 C 0.7604(3) 0.46158(9) 0.3158(3) 0.0254(6) Uani 1.00 d
C3 C 0.8668(3) 0.44572(9) 0.5916(3) 0.0251(5) Uani 1.00 d
C4 C 0.8892(2) 0.47113(9) 0.7435(3) 0.0240(5) Uani 1.00 d
C5 C 0.7541(3) 0.50617(8) 0.8755(2) 0.0219(5) Uani 1.00 d
C6 C 0.5930(3) 0.51722(9) 0.8607(3) 0.0229(5) Uani 1.00 d
C7 C 0.2494(3) 0.37535(8) 0.6104(3) 0.0198(5) Uani 1.00 d
C8 C 0.1166(3) 0.34355(10) 0.5244(3) 0.0259(5) Uani 1.00 d
C9 C 0.0543(3) 0.3151(1) 0.6088(4) 0.0372(7) Uani 1.00 d
C10 C 0.1201(4) 0.3194(1) 0.7710(4) 0.0414(8) Uani 1.00 d
C11 C 0.2523(4) 0.3517(1) 0.8528(3) 0.0392(8) Uani 1.00 d
C12 C 0.3210(3) 0.37963(9) 0.7731(3) 0.0275(6) Uani 1.00 d
C13 C 0.4459(2) 0.34420(8) 0.4461(3) 0.0178(4) Uani 1.00 d
C14 C 0.5854(3) 0.32486(9) 0.5687(3) 0.0215(5) Uani 1.00 d
C15 C 0.6454(3) 0.27579(10) 0.5442(3) 0.0274(6) Uani 1.00 d
C16 C 0.5674(3) 0.24897(10) 0.4008(3) 0.0324(6) Uani 1.00 d
C17 C 0.4287(3) 0.26967(10) 0.2798(3) 0.0301(6) Uani 1.00 d
C18 C 0.3640(3) 0.31807(9) 0.3017(3) 0.0224(5) Uani 1.00 d
B1 B 0.8762(3) 0.3564(1) 1.0500(4) 0.0279(6) Uani 1.00 d
H1a H 0.6570 0.3896 0.3195 0.0320 Uiso 1.00 calc
H1b H 0.5990 0.4116 0.1489 0.0320 Uiso 1.00 calc
H2b H 0.8525 0.4435 0.3247 0.0303 Uiso 1.00 calc
H2a H 0.7338 0.4905 0.2410 0.0303 Uiso 1.00 calc
H3b H 0.9672 0.4349 0.6018 0.0301 Uiso 1.00 calc
H3a H 0.8004 0.4145 0.5696 0.0301 Uiso 1.00 calc
H4b H 0.9462 0.4468 0.8291 0.0292 Uiso 1.00 calc
H4a H 0.9469 0.5041 0.7608 0.0292 Uiso 1.00 calc
H5b H 0.8110 0.5395 0.8932 0.0264 Uiso 1.00 calc
H5a H 0.8104 0.4821 0.9614 0.0264 Uiso 1.00 calc
H6b H 0.5306 0.4848 0.8282 0.0274 Uiso 1.00 calc
H6a H 0.6025 0.5287 0.9598 0.0274 Uiso 1.00 calc
H8 H 0.0693 0.3412 0.4122 0.0311 Uiso 1.00 calc
H9 H -0.0348 0.2922 0.5534 0.0445 Uiso 1.00 calc
H10 H 0.0738 0.3006 0.8264 0.0503 Uiso 1.00 calc
H11 H 0.2949 0.3548 0.9645 0.0471 Uiso 1.00 calc
H12 H 0.4150 0.4006 0.8292 0.0330 Uiso 1.00 calc
H14 H 0.6381 0.3441 0.6660 0.0261 Uiso 1.00 calc
H15 H 0.7397 0.2606 0.6261 0.0330 Uiso 1.00 calc
H16 H 0.6096 0.2157 0.3853 0.0385 Uiso 1.00 calc
H17 H 0.3783 0.2508 0.1814 0.0361 Uiso 1.00 calc
H18 H 0.2678 0.3323 0.2208 0.0266 Uiso 1.00 calc

loop_
_atom_site_aniso_label
_atom_site_aniso_U_11
_atom_site_aniso_U_22
_atom_site_aniso_U_33
_atom_site_aniso_U_12
_atom_site_aniso_U_13
_atom_site_aniso_U_23
I1 0.02042(8) 0.01516(8) 0.01735(8) 0.00181(4) 0.00987(6) 0.00157(4)
F1 0.0323(9) 0.0378(9) 0.066(1) -0.0026(7) 0.0054(9) 0.0029(8)
F2 0.040(1) 0.0441(10) 0.064(1) -0.0241(8) -0.0058(9) 0.0177(9)
F3 0.075(2) 0.119(2) 0.120(3) 0.002(2) 0.061(2) -0.059(2)
F4 0.097(2) 0.095(2) 0.036(1) -0.069(1) -0.009(1) 0.024(1)
O1 0.0231(8) 0.0265(7) 0.0210(7) -0.0007(6) 0.0128(6) 0.0038(6)
O2 0.0230(7) 0.0198(7) 0.0227(8) 0.0026(6) 0.0126(6) 0.0022(6)
O3 0.0164(7) 0.0250(7) 0.0158(7) -0.0031(5) 0.0051(6) 0.0008(6)
C1 0.032(1) 0.026(1) 0.028(1) -0.0011(8) 0.019(1) -0.0061(8)
C2 0.026(1) 0.029(1) 0.029(1) -0.0003(8) 0.0199(10) -0.0025(9)
C3 0.022(1) 0.0204(10) 0.030(1) 0.0062(8) 0.0101(9) 0.0048(8)
C4 0.0151(9) 0.026(1) 0.024(1) 0.0005(7) 0.0038(8) 0.0056(8)
C5 0.025(1) 0.0216(9) 0.0146(9) -0.0065(8) 0.0048(8) 0.0007(7)
C6 0.032(1) 0.0236(10) 0.0161(9) -0.0066(8) 0.0131(9) -0.0007(8)
C7 0.0251(10) 0.0169(9) 0.023(1) 0.0027(7) 0.0159(9) 0.0017(7)
C8 0.0200(10) 0.026(1) 0.032(1) 0.0008(8) 0.0121(9) -0.0011(9)
C9 0.030(1) 0.031(1) 0.060(2) -0.0027(9) 0.028(1) -0.001(1)
C10 0.055(2) 0.032(1) 0.060(2) 0.003(1) 0.046(2) 0.010(1)
C11 0.065(2) 0.034(1) 0.033(1) -0.001(1) 0.035(1) 0.004(1)
C12 0.040(1) 0.023(1) 0.024(1) -0.0036(9) 0.018(1) -0.0005(8)
C13 0.0205(9) 0.0163(8) 0.0213(10) 0.0002(7) 0.0136(8) 0.0011(7)
C14 0.0221(10) 0.0213(9) 0.023(1) 0.0010(7) 0.0124(8) 0.0032(8)
C15 0.023(1) 0.027(1) 0.034(1) 0.0076(8) 0.0150(10) 0.0078(9)
C16 0.038(1) 0.0222(10) 0.044(1) 0.0072(10) 0.025(1) -0.002(1)
C17 0.034(1) 0.024(1) 0.035(1) 0.0004(9) 0.018(1) -0.0087(9)
C18 0.0223(10) 0.0219(9) 0.023(1) 0.0011(7) 0.0107(9) -0.0009(8)
B1 0.026(1) 0.024(1) 0.030(1) -0.0041(9) 0.010(1) 0.0007(10)

loop_
_atom_type_symbol
_atom_type_description
_atom_type_scat_dispersion_real
_atom_type_scat_dispersion_imag
_atom_type_scat_source
C C 0.003 0.002
;International Tables for Crystallography
(1992, Vol. C, Tables 4.2.6.8 and 6.1.1.1)
;
H H 0.000 0.000
;International Tables for Crystallography
(1992, Vol. C, Table 6.1.1.2)
;
B B 0.001 0.001
;International Tables for Crystallography
(1992, Vol. C, Tables 4.2.6.8 and 6.1.1.1)
;
F F 0.017 0.010
;International Tables for Crystallography
(1992, Vol. C, Tables 4.2.6.8 and 6.1.1.1)
;
I I -0.474 1.812
;International Tables for Crystallography
(1992, Vol. C, Tables 4.2.6.8 and 6.1.1.1)
;
O O 0.011 0.006
;International Tables for Crystallography
(1992, Vol. C, Tables 4.2.6.8 and 6.1.1.1)
;

loop_
_geom_angle_atom_site_label_1
_geom_angle_atom_site_label_2
_geom_angle_atom_site_label_3
_geom_angle
_geom_angle_site_symmetry_1
_geom_angle_site_symmetry_3
_geom_angle_publ_flag
C7 I1 C13 92.18(9) . . yes
C1 O1 C6 113.1(2) . 3_666 yes
C2 O2 C3 112.7(2) . . yes
C4 O3 C5 110.7(2) . . yes
O1 C1 C2 114.0(2) . . yes
O1 C1 H1a 108.3 . . no
O1 C1 H1b 108.4 . . no
C2 C1 H1a 108.1 . . no
C2 C1 H1b 108.3 . . no
H1a C1 H1b 109.8 . . no
O2 C2 C1 113.6(3) . . yes
O2 C2 H2b 108.6 . . no
O2 C2 H2a 108.6 . . no
C1 C2 H2b 108.4 . . no
C1 C2 H2a 108.3 . . no
H2b C2 H2a 109.3 . . no
O2 C3 C4 109.7(2) . . yes
O2 C3 H3b 109.7 . . no
O2 C3 H3a 109.6 . . no
C4 C3 H3b 109.3 . . no
C4 C3 H3a 109.3 . . no
H3b C3 H3a 109.2 . . no
O3 C4 C3 109.0(2) . . yes
O3 C4 H4b 109.4 . . no
O3 C4 H4a 109.7 . . no
C3 C4 H4b 109.7 . . no
C3 C4 H4a 109.6 . . no
H4b C4 H4a 109.4 . . no
O3 C5 C6 109.3(2) . . yes
O3 C5 H5b 109.4 . . no
O3 C5 H5a 109.4 . . no
C6 C5 H5b 109.5 . . no
C6 C5 H5a 109.7 . . no
H5b C5 H5a 109.5 . . no
O1 C6 C5 109.7(2) 3_666 . yes
O1 C6 H6b 109.3 3_666 . no
O1 C6 H6a 109.4 3_666 . no
C5 C6 H6b 109.6 . . no
C5 C6 H6a 109.8 . . no
H6b C6 H6a 109.2 . . no
I1 C7 C8 117.3(2) . . yes
I1 C7 C12 119.4(2) . . yes
C8 C7 C12 123.3(3) . . yes
C7 C8 C9 117.2(2) . . yes
C7 C8 H8 121.8 . . no
C9 C8 H8 121.0 . . no
C8 C9 C10 121.1(3) . . yes
C8 C9 H9 119.1 . . no
C10 C9 H9 119.8 . . no
C9 C10 C11 120.0(4) . . yes
C9 C10 H10 120.0 . . no
C11 C10 H10 120.0 . . no
C10 C11 C12 120.6(3) . . yes
C10 C11 H11 118.9 . . no
C12 C11 H11 120.5 . . no
C7 C12 C11 117.7(2) . . yes
C7 C12 H12 121.3 . . no
C11 C12 H12 121.0 . . no
I1 C13 C14 118.1(2) . . yes
I1 C13 C18 117.9(1) . . yes
C14 C13 C18 123.9(2) . . yes
C13 C14 C15 117.4(2) . . yes
C13 C14 H14 121.2 . . no
C15 C14 H14 121.3 . . no
C14 C15 C16 120.1(2) . . yes
C14 C15 H15 120.2 . . no
C16 C15 H15 119.7 . . no
C15 C16 C17 121.1(2) . . yes
C15 C16 H16 119.4 . . no
C17 C16 H16 119.5 . . no
C16 C17 C18 120.2(2) . . yes
C16 C17 H17 119.5 . . no
C18 C17 H17 120.3 . . no
C13 C18 C17 117.2(2) . . yes
C13 C18 H18 121.6 . . no
C17 C18 H18 121.1 . . no
F1 B1 F2 110.7(2) . . yes
F1 B1 F3 107.5(2) . . yes
F1 B1 F4 108.5(3) . . yes
F2 B1 F3 114.0(3) . . yes
F2 B1 F4 108.5(2) . . yes
F3 B1 F4 107.5(3) . . yes

loop_
_geom_bond_atom_site_label_1
_geom_bond_atom_site_label_2
_geom_bond_distance
_geom_bond_site_symmetry_2
_geom_bond_publ_flag
I1 C7 2.119(3) . yes
I1 C13 2.096(2) . yes
F1 B1 1.374(3) . yes
F2 B1 1.370(3) . yes
F3 B1 1.347(5) . yes
F4 B1 1.363(4) . yes
O1 C1 1.422(4) . yes
O1 C6 1.425(3) 3_666 yes
O2 C2 1.420(3) . yes
O2 C3 1.428(3) . yes
O3 C4 1.423(3) . yes
O3 C5 1.418(3) . yes
C1 C2 1.524(3) . yes
C1 H1a 0.949 . no
C1 H1b 0.947 . no
C2 H2b 0.950 . no
C2 H2a 0.953 . no
C3 C4 1.497(4) . yes
C3 H3b 0.951 . no
C3 H3a 0.952 . no
C4 H4b 0.952 . no
C4 H4a 0.948 . no
C5 C6 1.496(4) . yes
C5 H5b 0.951 . no
C5 H5a 0.948 . no
C6 H6b 0.954 . no
C6 H6a 0.949 . no
C7 C8 1.383(3) . yes
C7 C12 1.378(3) . yes
C8 C9 1.388(5) . yes
C8 H8 0.950 . no
C9 C10 1.376(5) . yes
C9 H9 0.947 . no
C10 C11 1.380(4) . yes
C10 H10 0.949 . no
C11 C12 1.390(5) . yes
C11 H11 0.950 . no
C12 H12 0.952 . no
C13 C14 1.383(3) . yes
C13 C18 1.385(3) . yes
C14 C15 1.397(4) . yes
C14 H14 0.951 . no
C15 C16 1.382(4) . yes
C15 H15 0.950 . no
C16 C17 1.385(3) . yes
C16 H16 0.951 . no
C17 C18 1.396(4) . yes
C17 H17 0.952 . no
C18 H18 0.948 . no

loop_
_geom_contact_atom_site_label_1
_geom_contact_atom_site_label_2
_geom_contact_distance
_geom_contact_site_symmetry_2
I1 O2 2.949(2) 3_666
I1 O1 3.042(2) .
I1 O3 3.088(2) 3_666
I1 C4 3.585(2) 3_666
I1 F2 3.586(2) 1_454
F1 C5 3.200(3) .
F1 O3 3.286(3) .
F1 C12 3.467(3) .
F1 C16 3.481(3) 4_555
F1 C6 3.557(3) .
F1 C1 3.569(4) 1_556
F1 C14 3.573(3) .
F2 C5 3.404(3) 3_767
F2 C4 3.524(3) 3_767
F3 C10 3.287(6) 1_655
F3 C16 3.435(4) 4_555
F3 C14 3.539(3) .
F4 C15 3.137(3) 4_555
F4 C8 3.160(3) 1_656
F4 C16 3.354(3) 4_555
O1 C13 3.118(3) .
O1 C18 3.327(3) .
O2 C7 3.506(2) 3_666
C1 C13 3.549(4) .
